data_7028906
loop_
_publ_author_name
'Orthaber, Andreas'
'Karnahl, Michael'
'Tschierlei, Stefanie'
'Streich, Daniel'
'Stein, Matthias'
'Ott, Sascha'

_publ_section_title
;
 Coordination and conformational isomers in mononuclear iron complexes
 with pertinence to the [FeFe] hydrogenase active site.
;
_journal_issue 11
_journal_name_full 'Dalton transactions (Cambridge, England : 2003)'
_journal_page_first 4537
_journal_page_last 4549
_journal_paper_doi 10.1039/c3dt53268b
_journal_volume 43
_journal_year 2014
_chemical_formula_moiety
;
?
;
_chemical_formula_sum 'C36 H46 Cl2 Fe N2 O P2 S2'
_chemical_formula_weight 775.55
_chemical_name_systematic
;
 ?
;
_space_group_crystal_system monoclinic
_space_group_IT_number 14
_space_group_name_Hall '-P 2ybc'
_space_group_name_H-M_alt 'P 1 21/c 1'
_symmetry_space_group_name_Hall '-P 2ybc'
_symmetry_space_group_name_H-M 'P 1 21/c 1'
_atom_sites_solution_hydrogens geom
_audit_creation_method SHELXL-2013
_cell_angle_alpha 90
_cell_angle_beta 97.888(7)
_cell_angle_gamma 90
_cell_formula_units_Z 8
_cell_length_a 17.700(8)
_cell_length_b 17.198(8)
_cell_length_c 24.263(12)
_cell_measurement_temperature 100(2)
_cell_volume 7316(6)
_computing_cell_refinement 'SAINT V7.68A(Bruker AXS, )'
_computing_data_collection 'APEX2  (Bruker AXS, 1)'
_computing_data_reduction 'SAINT V7.68A(Bruker AXS, )'
_computing_molecular_graphics 'ORTEP-III for Windows (Farrugia, 1997)'
_computing_structure_refinement 'SHELXL-2013 (Sheldrick, 2013)'
_computing_structure_solution 'SHELXS-2013 (Sheldrick, 2013)'
_diffrn_ambient_temperature 100(2)
_diffrn_measured_fraction_theta_full 1.000
_diffrn_measured_fraction_theta_max 1.000
_diffrn_measurement_device_type 'Bruker APEX II'
_diffrn_measurement_method \w
_diffrn_radiation_monochromator Graphite
_diffrn_radiation_source 'X-ray sealed tube'
_diffrn_radiation_type MoK\a
_diffrn_radiation_wavelength 0.71073
_diffrn_reflns_av_R_equivalents 0.3324
_diffrn_reflns_av_unetI/netI 0.2050
_diffrn_reflns_Laue_measured_fraction_full 1.000
_diffrn_reflns_Laue_measured_fraction_max 1.000
_diffrn_reflns_limit_h_max 21
_diffrn_reflns_limit_h_min -21
_diffrn_reflns_limit_k_max 21
_diffrn_reflns_limit_k_min -21
_diffrn_reflns_limit_l_max 29
_diffrn_reflns_limit_l_min -29
_diffrn_reflns_number 103410
_diffrn_reflns_point_group_measured_fraction_full 1.000
_diffrn_reflns_point_group_measured_fraction_max 1.000
_diffrn_reflns_theta_full 25.242
_diffrn_reflns_theta_max 26.000
_diffrn_reflns_theta_min 1.161
_exptl_absorpt_coefficient_mu 0.792
_exptl_absorpt_correction_T_max 0.7443
_exptl_absorpt_correction_T_min 0.4147
_exptl_absorpt_correction_type multi-scan
_exptl_absorpt_process_details 'Sadabs (Sheldrick, 1996)'
_exptl_crystal_colour 'dark green'
_exptl_crystal_density_diffrn 1.408
_exptl_crystal_description block
_exptl_crystal_F_000 3248
_exptl_crystal_size_max 0.13
_exptl_crystal_size_mid 0.11
_exptl_crystal_size_min 0.05
_refine_diff_density_max 1.899
_refine_diff_density_min -1.222
_refine_diff_density_rms 0.155
_refine_ls_extinction_method none
_refine_ls_goodness_of_fit_ref 0.998
_refine_ls_hydrogen_treatment constr
_refine_ls_matrix_type full
_refine_ls_number_parameters 829
_refine_ls_number_reflns 14381
_refine_ls_number_restraints 0
_refine_ls_restrained_S_all 0.998
_refine_ls_R_factor_all 0.2303
_refine_ls_R_factor_gt 0.1094
_refine_ls_shift/su_max 0.001
_refine_ls_shift/su_mean 0.000
_refine_ls_structure_factor_coef Fsqd
_refine_ls_weighting_details 'w=1/[\s^2^(Fo^2^)+(0.1499P)^2^+9.6823P] where P=(Fo^2^+2Fc^2^)/3'
_refine_ls_weighting_scheme calc
_refine_ls_wR_factor_gt 0.2592
_refine_ls_wR_factor_ref 0.3151
_reflns_Friedel_coverage 0.000
_reflns_number_gt 6302
_reflns_number_total 14381
_reflns_threshold_expression 'I > 2\s(I)'
_cod_data_source_file c3dt53268b.txt
_cod_data_source_block shelx
_cod_database_code 7028906
_shelx_space_group_comment
;
The symmetry employed for this shelxl refinement is uniquely defined
by the following loop, which should always be used as a source of
symmetry information in preference to the above space-group names.
They are only intended as comments.
;
_shelxl_version_number 2013-4

loop_
_space_group_symop_operation_xyz
'x, y, z'
'-x, y+1/2, -z+1/2'
'-x, -y, -z'
'x, -y-1/2, z-1/2'

loop_
_atom_site_label
_atom_site_type_symbol
_atom_site_fract_x
_atom_site_fract_y
_atom_site_fract_z
_atom_site_U_iso_or_equiv
_atom_site_adp_type
_atom_site_occupancy
_atom_site_site_symmetry_order
_atom_site_calc_flag
_atom_site_refinement_flags_posn
_atom_site_refinement_flags_adp
C7 C 0.9277(5) 0.2320(5) 0.1374(5) 0.033(2) Uani 1 1 d . .
H21A H 0.9568 0.2183 0.1739 0.040 Uiso 1 1 calc R U
H21B H 0.9363 0.1908 0.1105 0.040 Uiso 1 1 calc R U
C122 C 0.5280(6) 0.7449(6) 0.8724(4) 0.038(3) Uani 1 1 d . .
H22 H 0.4950 0.7394 0.9000 0.046 Uiso 1 1 calc R U
O1 O 0.6309(4) 0.3328(4) 0.1141(3) 0.0429(19) Uani 1 1 d . .
N2 N 0.9548(4) 0.3071(5) 0.1185(4) 0.034(2) Uani 1 1 d . .
C8 C 0.9223(6) 0.3308(6) 0.0627(4) 0.036(3) Uani 1 1 d . .
H23A H 0.9310 0.2896 0.0357 0.044 Uiso 1 1 calc R U
H23B H 0.9478 0.3788 0.0522 0.044 Uiso 1 1 calc R U
C102 C 0.8975(6) 0.6413(6) 1.1268(5) 0.037(3) Uani 1 1 d . .
C120 C 0.5453(7) 0.7467(6) 0.7767(5) 0.043(3) Uani 1 1 d . .
H30 H 0.5250 0.7425 0.7385 0.052 Uiso 1 1 calc R U
C11 C 0.8108(5) 0.1580(5) 0.1908(4) 0.033(2) Uani 1 1 d . .
H31 H 0.8407 0.1698 0.2279 0.040 Uiso 1 1 calc R U
C117 C 0.6057(6) 0.7603(5) 0.8890(4) 0.032(2) Uani 1 1 d . .
C129 C 0.5798(5) 0.9291(5) 1.1045(4) 0.030(2) Uani 1 1 d . .
C13 C 0.7110(6) 0.0914(6) 0.2389(5) 0.040(3) Uani 1 1 d . .
H39A H 0.6556 0.0894 0.2410 0.048 Uiso 1 1 calc R U
H39B H 0.7376 0.1043 0.2763 0.048 Uiso 1 1 calc R U
C14 C 0.7379(6) 0.0125(6) 0.2208(5) 0.044(3) Uani 1 1 d . .
H40A H 0.7308 -0.0269 0.2494 0.053 Uiso 1 1 calc R U
H40B H 0.7069 -0.0033 0.1855 0.053 Uiso 1 1 calc R U
C18 C 1.0646(6) 0.3195(5) 0.1897(5) 0.036(3) Uani 1 1 d . .
H34 H 1.0327 0.3080 0.2171 0.043 Uiso 1 1 calc R U
C34 C 0.7045(6) 0.4109(6) 0.2334(4) 0.036(3) Uani 1 1 d . .
H38 H 0.6954 0.3565 0.2344 0.043 Uiso 1 1 calc R U
C29 C 0.7523(5) 0.4401(5) 0.1972(4) 0.031(2) Uani 1 1 d . .
C15 C 0.8211(7) 0.0158(6) 0.2129(5) 0.048(3) Uani 1 1 d . .
H41A H 0.8365 -0.0351 0.1992 0.058 Uiso 1 1 calc R U
H41B H 0.8523 0.0257 0.2493 0.058 Uiso 1 1 calc R U
C21 C 1.1581(6) 0.3538(5) 0.1133(5) 0.037(3) Uani 1 1 d . .
H36 H 1.1905 0.3663 0.0865 0.045 Uiso 1 1 calc R U
C30 C 0.7641(5) 0.5213(5) 0.1962(4) 0.032(2) Uani 1 1 d . .
H44 H 0.7961 0.5433 0.1719 0.038 Uiso 1 1 calc R U
C17 C 1.0331(6) 0.3203(5) 0.1347(4) 0.029(2) Uani 1 1 d . .
C22 C 1.0817(5) 0.3381(5) 0.0956(5) 0.036(3) Uani 1 1 d . .
H35 H 1.0625 0.3393 0.0570 0.044 Uiso 1 1 calc R U
C31 C 0.7286(6) 0.5681(6) 0.2306(4) 0.037(3) Uani 1 1 d . .
H42 H 0.7363 0.6227 0.2293 0.045 Uiso 1 1 calc R U
C19 C 1.1396(6) 0.3346(5) 0.2064(5) 0.038(3) Uani 1 1 d . .
H53 H 1.1588 0.3331 0.2450 0.045 Uiso 1 1 calc R U
C1 C 0.7577(5) 0.1113(6) -0.0181(4) 0.030(2) Uani 1 1 d . .
C2 C 0.6820(6) 0.1199(6) -0.0187(4) 0.035(2) Uani 1 1 d . .
C9 C 0.8194(6) 0.4196(6) 0.1164(4) 0.037(3) Uani 1 1 d . .
H50A H 0.8725 0.4359 0.1293 0.045 Uiso 1 1 calc R U
H50B H 0.7904 0.4662 0.1018 0.045 Uiso 1 1 calc R U
N1 N 0.7858(4) 0.3889(4) 0.1634(4) 0.032(2) Uani 1 1 d . .
C115 C 0.9599(6) 0.8735(7) 1.0016(5) 0.049(3) Uani 1 1 d . .
H56A H 1.0009 0.8408 0.9898 0.058 Uiso 1 1 calc R U
H56B H 0.9463 0.9137 0.9728 0.058 Uiso 1 1 calc R U
C107 C 0.7127(5) 0.7902(6) 0.9587(4) 0.035(3) Uani 1 1 d . .
H55A H 0.7216 0.8344 0.9342 0.042 Uiso 1 1 calc R U
H55B H 0.7463 0.7470 0.9503 0.042 Uiso 1 1 calc R U
C20 C 1.1881(6) 0.3518(6) 0.1687(5) 0.040(3) Uani 1 1 d . .
H54 H 1.2406 0.3620 0.1804 0.048 Uiso 1 1 calc R U
C6 C 0.7852(6) 0.0557(6) -0.0529(4) 0.039(3) Uani 1 1 d . .
H48 H 0.8386 0.0505 -0.0533 0.047 Uiso 1 1 calc R U
C33 C 0.6704(5) 0.4590(6) 0.2675(4) 0.034(2) Uani 1 1 d . .
H52 H 0.6382 0.4376 0.2919 0.040 Uiso 1 1 calc R U
C113 C 0.9279(6) 0.9600(6) 1.0770(5) 0.046(3) Uani 1 1 d . .
H57A H 0.9134 1.0040 1.0514 0.055 Uiso 1 1 calc R U
H57B H 0.9483 0.9817 1.1139 0.055 Uiso 1 1 calc R U
C32 C 0.6822(5) 0.5388(6) 0.2669(4) 0.034(2) Uani 1 1 d . .
H58 H 0.6591 0.5723 0.2908 0.041 Uiso 1 1 calc R U
C104 C 1.0098(6) 0.5616(7) 1.1349(5) 0.048(3) Uani 1 1 d . .
H49 H 1.0540 0.5404 1.1562 0.058 Uiso 1 1 calc R U
C3 C 0.6300(5) 0.0719(6) -0.0523(5) 0.036(3) Uani 1 1 d . .
H47 H 0.5766 0.0772 -0.0522 0.043 Uiso 1 1 calc R U
C130 C 0.5524(6) 0.9098(6) 1.1535(5) 0.044(3) Uani 1 1 d . .
H62 H 0.5546 0.8573 1.1658 0.052 Uiso 1 1 calc R U
C132 C 0.5206(6) 1.0438(7) 1.1681(5) 0.046(3) Uani 1 1 d . .
H63 H 0.5016 1.0828 1.1902 0.055 Uiso 1 1 calc R U
C105 C 0.9915(6) 0.5398(6) 1.0801(5) 0.042(3) Uani 1 1 d . .
H61 H 1.0246 0.5062 1.0636 0.050 Uiso 1 1 calc R U
C133 C 0.5470(6) 1.0626(6) 1.1195(5) 0.047(3) Uani 1 1 d . .
H64 H 0.5447 1.1150 1.1070 0.057 Uiso 1 1 calc R U
C103 C 0.9665(6) 0.6123(7) 1.1587(5) 0.047(3) Uani 1 1 d . .
H60 H 0.9811 0.6288 1.1960 0.056 Uiso 1 1 calc R U
C27 C 0.6918(6) 0.4801(6) -0.0627(4) 0.036(3) Uani 1 1 d . .
H72A H 0.7156 0.5314 -0.0535 0.043 Uiso 1 1 calc R U
H72B H 0.6358 0.4874 -0.0700 0.043 Uiso 1 1 calc R U
C16 C 0.8370(6) 0.0794(5) 0.1719(5) 0.042(3) Uani 1 1 d . .
H67A H 0.8923 0.0812 0.1693 0.050 Uiso 1 1 calc R U
H67B H 0.8098 0.0672 0.1344 0.050 Uiso 1 1 calc R U
C28 C 0.7114(5) 0.4249(6) -0.0140(4) 0.033(2) Uani 1 1 d . .
H71A H 0.6944 0.4481 0.0197 0.039 Uiso 1 1 calc R U
H71B H 0.6834 0.3755 -0.0220 0.039 Uiso 1 1 calc R U
C5 C 0.7358(6) 0.0093(6) -0.0862(5) 0.040(3) Uani 1 1 d . .
H65 H 0.7543 -0.0282 -0.1098 0.048 Uiso 1 1 calc R U
C24 C 0.8249(6) 0.3763(6) -0.0534(4) 0.038(3) Uani 1 1 d . .
H73A H 0.8025 0.3242 -0.0620 0.046 Uiso 1 1 calc R U
H73B H 0.8810 0.3704 -0.0457 0.046 Uiso 1 1 calc R U
C4 C 0.6582(6) 0.0176(6) -0.0851(5) 0.042(3) Uani 1 1 d . .
H66 H 0.6238 -0.0153 -0.1078 0.051 Uiso 1 1 calc R U
C23 C 0.7957(5) 0.4082(6) -0.0025(4) 0.033(2) Uani 1 1 d . .
H70 H 0.8216 0.4594 0.0057 0.039 Uiso 1 1 calc R U
C12 C 0.7267(5) 0.1537(6) 0.1983(5) 0.038(3) Uani 1 1 d . .
H68A H 0.7105 0.2046 0.2116 0.046 Uiso 1 1 calc R U
H68B H 0.6961 0.1432 0.1618 0.046 Uiso 1 1 calc R U
C26 C 0.7201(5) 0.4476(6) -0.1142(5) 0.038(3) Uani 1 1 d . .
H82A H 0.6918 0.3994 -0.1258 0.046 Uiso 1 1 calc R U
H82B H 0.7100 0.4858 -0.1449 0.046 Uiso 1 1 calc R U
C110 C 0.6679(5) 0.8952(5) 1.0387(4) 0.032(2) Uani 1 1 d . .
H76A H 0.6940 0.9436 1.0528 0.038 Uiso 1 1 calc R U
H76B H 0.6394 0.9064 1.0015 0.038 Uiso 1 1 calc R U
C134 C 0.5766(5) 1.0065(5) 1.0888(5) 0.035(3) Uani 1 1 d . .
H77 H 0.5956 1.0211 1.0556 0.042 Uiso 1 1 calc R U
C35 C 0.6812(6) 0.3022(6) 0.0986(4) 0.035(3) Uani 1 1 d . .
C25 C 0.8045(6) 0.4300(6) -0.1039(4) 0.035(2) Uani 1 1 d . .
H81A H 0.8332 0.4793 -0.0975 0.042 Uiso 1 1 calc R U
H81B H 0.8199 0.4050 -0.1373 0.042 Uiso 1 1 calc R U
C114 C 0.9885(7) 0.9117(7) 1.0552(5) 0.051(3) Uani 1 1 d . .
H80A H 1.0323 0.9455 1.0501 0.061 Uiso 1 1 calc R U
H80B H 1.0069 0.8715 1.0831 0.061 Uiso 1 1 calc R U
C118 C 0.6498(6) 0.7677(5) 0.8469(5) 0.035(3) Uani 1 1 d . .
H89 H 0.7028 0.7774 0.8565 0.042 Uiso 1 1 calc R U
C109 C 0.5692(6) 0.8038(5) 1.0562(5) 0.037(3) Uani 1 1 d . .
H75A H 0.5420 0.8143 1.0185 0.044 Uiso 1 1 calc R U
H75B H 0.5304 0.7947 1.0812 0.044 Uiso 1 1 calc R U
C10 C 0.8259(5) 0.3238(5) 0.1904(4) 0.033(2) Uani 1 1 d . .
H90A H 0.8020 0.3093 0.2235 0.039 Uiso 1 1 calc R U
H90B H 0.8793 0.3390 0.2033 0.039 Uiso 1 1 calc R U
Cl4 Cl 0.79835(18) 0.27492(18) 0.33909(13) 0.0556(8) Uani 1 1 d . .
Cl3 Cl 0.63343(18) 0.25421(17) 0.32098(14) 0.0558(8) Uani 1 1 d . .
C401 C 0.7118(6) 0.2922(6) 0.3644(5) 0.047(3) Uani 1 1 d . .
40C1 H 0.7139 0.2687 0.4019 0.056 Uiso 1 1 calc R U
H40D H 0.7048 0.3490 0.3683 0.056 Uiso 1 1 calc R U
C400 C 0.8918(6) 0.4907(7) 0.3182(5) 0.051(3) Uani 1 1 d . .
H40E H 0.8986 0.4564 0.3513 0.062 Uiso 1 1 calc R U
H40F H 0.8395 0.4827 0.2986 0.062 Uiso 1 1 calc R U
Cl1 Cl 0.9574(2) 0.4655(2) 0.27430(16) 0.0769(11) Uani 1 1 d . .
Cl2 Cl 0.9026(2) 0.5888(2) 0.3399(2) 0.0925(14) Uani 1 1 d . .
Fe1 Fe 0.74410(8) 0.73066(8) 1.09337(7) 0.0343(4) Uani 1 1 d . .
P101 P 0.73975(14) 0.82004(14) 1.03176(12) 0.0303(6) Uani 1 1 d . .
P102 P 0.62730(14) 0.71551(14) 1.05385(12) 0.0308(6) Uani 1 1 d . .
S101 S 0.78915(15) 0.64306(14) 1.03958(12) 0.0367(7) Uani 1 1 d . .
S102 S 0.84248(15) 0.70928(15) 1.15575(12) 0.0396(7) Uani 1 1 d . .
O2 O 0.7049(4) 0.8226(4) 1.1849(3) 0.0414(18) Uani 1 1 d . .
C101 C 0.8764(6) 0.6158(6) 1.0736(5) 0.038(3) Uani 1 1 d . .
N102 N 0.6342(4) 0.7655(4) 0.9459(3) 0.032(2) Uani 1 1 d . .
N101 N 0.6148(4) 0.8727(4) 1.0757(3) 0.032(2) Uani 1 1 d . .
C112 C 0.8584(5) 0.9110(6) 1.0823(5) 0.039(3) Uani 1 1 d . .
H5A H 0.8184 0.9440 1.0950 0.047 Uiso 1 1 calc R U
H5B H 0.8720 0.8700 1.1105 0.047 Uiso 1 1 calc R U
C125 C 0.5365(6) 0.4983(6) 1.0795(5) 0.042(3) Uani 1 1 d . .
H6A H 0.4858 0.5057 1.0573 0.051 Uiso 1 1 calc R U
H6B H 0.5551 0.4459 1.0711 0.051 Uiso 1 1 calc R U
C123 C 0.5658(5) 0.6402(5) 1.0772(4) 0.028(2) Uani 1 1 d . .
H7 H 0.5135 0.6483 1.0566 0.034 Uiso 1 1 calc R U
C111 C 0.8275(5) 0.8735(5) 1.0272(4) 0.028(2) Uani 1 1 d . .
H8 H 0.8150 0.9162 0.9995 0.034 Uiso 1 1 calc R U
C124 C 0.5911(5) 0.5591(5) 1.0628(4) 0.032(2) Uani 1 1 d . .
H9A H 0.5930 0.5557 1.0222 0.038 Uiso 1 1 calc R U
H9B H 0.6430 0.5490 1.0823 0.038 Uiso 1 1 calc R U
C116 C 0.8896(6) 0.8225(6) 1.0066(5) 0.042(3) Uani 1 1 d . .
H10A H 0.9037 0.7795 1.0331 0.051 Uiso 1 1 calc R U
H10B H 0.8701 0.7997 0.9699 0.051 Uiso 1 1 calc R U
C126 C 0.5288(6) 0.5030(6) 1.1402(5) 0.041(3) Uani 1 1 d . .
H12A H 0.5780 0.4890 1.1625 0.049 Uiso 1 1 calc R U
H12B H 0.4901 0.4649 1.1488 0.049 Uiso 1 1 calc R U
C135 C 0.7158(6) 0.7896(7) 1.1450(5) 0.039(3) Uani 1 1 d . .
C106 C 0.9256(5) 0.5663(5) 1.0490(5) 0.034(3) Uani 1 1 d . .
H14 H 0.9135 0.5512 1.0112 0.041 Uiso 1 1 calc R U
C127 C 0.5054(6) 0.5837(6) 1.1567(5) 0.043(3) Uani 1 1 d . .
H15A H 0.5064 0.5861 1.1975 0.052 Uiso 1 1 calc R U
H15B H 0.4527 0.5945 1.1391 0.052 Uiso 1 1 calc R U
C131 C 0.5221(6) 0.9658(7) 1.1846(5) 0.046(3) Uani 1 1 d . .
H16 H 0.5020 0.9513 1.2175 0.056 Uiso 1 1 calc R U
C128 C 0.5596(6) 0.6457(5) 1.1385(4) 0.032(2) Uani 1 1 d . .
H17A H 0.5406 0.6980 1.1467 0.039 Uiso 1 1 calc R U
H17B H 0.6108 0.6392 1.1601 0.039 Uiso 1 1 calc R U
C108 C 0.6172(6) 0.6967(6) 0.9782(4) 0.039(3) Uani 1 1 d . .
H18A H 0.6520 0.6539 0.9711 0.046 Uiso 1 1 calc R U
H18B H 0.5643 0.6794 0.9653 0.046 Uiso 1 1 calc R U
C121 C 0.4985(6) 0.7378(6) 0.8171(5) 0.039(3) Uani 1 1 d . .
H19 H 0.4459 0.7268 0.8069 0.047 Uiso 1 1 calc R U
C119 C 0.6212(6) 0.7617(6) 0.7918(5) 0.038(3) Uani 1 1 d . .
H20 H 0.6539 0.7678 0.7642 0.046 Uiso 1 1 calc R U
Fe2 Fe 0.74914(8) 0.24813(8) 0.06720(6) 0.0318(4) Uani 1 1 d . .
P1 P 0.82548(15) 0.23777(14) 0.14376(12) 0.0316(6) Uani 1 1 d . .
P2 P 0.81962(14) 0.34840(14) 0.05976(11) 0.0294(6) Uani 1 1 d . .
S2 S 0.64843(14) 0.19100(15) 0.02315(12) 0.0381(7) Uani 1 1 d . .
S1 S 0.82070(14) 0.17186(15) 0.02286(12) 0.0377(7) Uani 1 1 d . .

loop_
_atom_site_aniso_label
_atom_site_aniso_U_11
_atom_site_aniso_U_22
_atom_site_aniso_U_33
_atom_site_aniso_U_23
_atom_site_aniso_U_13
_atom_site_aniso_U_12
C7 0.030(5) 0.015(5) 0.054(7) -0.001(5) 0.007(5) -0.011(4)
C122 0.050(7) 0.023(5) 0.043(7) 0.007(5) 0.015(6) 0.005(5)
O1 0.029(4) 0.023(4) 0.080(6) -0.006(4) 0.018(4) 0.003(3)
N2 0.029(5) 0.020(4) 0.051(6) 0.004(4) 0.002(4) -0.004(4)
C8 0.040(6) 0.015(5) 0.053(7) 0.000(5) 0.003(5) -0.006(4)
C102 0.030(6) 0.019(5) 0.065(8) 0.002(5) 0.015(5) 0.006(4)
C120 0.070(8) 0.022(6) 0.037(7) -0.001(5) 0.009(6) -0.003(5)
C11 0.034(6) 0.021(5) 0.045(6) -0.001(5) 0.002(5) -0.003(4)
C117 0.042(6) 0.014(5) 0.039(6) 0.007(4) 0.006(5) 0.005(4)
C129 0.021(5) 0.016(5) 0.055(7) 0.002(5) 0.003(5) 0.002(4)
C13 0.039(6) 0.028(6) 0.052(7) -0.001(5) 0.006(5) -0.012(5)
C14 0.049(7) 0.028(6) 0.053(8) 0.010(5) 0.001(6) -0.016(5)
C18 0.031(6) 0.020(5) 0.055(8) -0.003(5) 0.007(5) 0.002(4)
C34 0.043(6) 0.021(5) 0.047(7) -0.004(5) 0.013(5) -0.005(5)
C29 0.028(5) 0.020(5) 0.046(7) 0.003(5) 0.005(5) -0.004(4)
C15 0.076(9) 0.013(5) 0.057(8) 0.005(5) 0.016(7) 0.006(5)
C21 0.045(7) 0.014(5) 0.053(7) -0.004(5) 0.008(6) -0.002(4)
C30 0.034(6) 0.014(5) 0.047(7) 0.002(4) 0.002(5) -0.003(4)
C17 0.039(6) 0.004(4) 0.047(7) 0.004(4) 0.011(5) 0.002(4)
C22 0.033(6) 0.013(5) 0.061(7) 0.002(5) -0.001(5) 0.005(4)
C31 0.042(6) 0.022(5) 0.046(7) 0.000(5) -0.001(5) 0.002(5)
C19 0.033(6) 0.019(5) 0.057(7) -0.002(5) -0.009(5) -0.001(4)
C1 0.022(5) 0.028(5) 0.038(6) -0.003(5) -0.004(4) 0.002(4)
C2 0.039(6) 0.022(5) 0.041(6) 0.009(5) -0.001(5) -0.004(4)
C9 0.048(7) 0.019(5) 0.042(7) 0.001(5) -0.002(5) -0.001(5)
N1 0.036(5) 0.014(4) 0.048(6) 0.004(4) 0.008(4) 0.008(4)
C115 0.026(6) 0.037(7) 0.087(10) 0.000(6) 0.023(6) 0.003(5)
C107 0.032(6) 0.027(5) 0.048(7) 0.012(5) 0.009(5) 0.007(4)
C20 0.022(5) 0.028(6) 0.070(9) -0.009(5) 0.001(6) -0.003(4)
C6 0.040(6) 0.026(6) 0.050(7) 0.002(5) 0.000(5) -0.003(5)
C33 0.028(5) 0.023(5) 0.050(7) 0.007(5) 0.008(5) 0.003(4)
C113 0.047(7) 0.022(6) 0.066(8) -0.003(5) -0.002(6) -0.008(5)
C32 0.032(6) 0.025(5) 0.047(7) -0.004(5) 0.013(5) 0.011(4)
C104 0.023(6) 0.047(7) 0.072(9) 0.013(7) 0.001(6) 0.010(5)
C3 0.017(5) 0.021(5) 0.069(8) -0.002(5) 0.006(5) -0.009(4)
C130 0.040(7) 0.033(6) 0.057(8) 0.001(6) 0.003(6) 0.001(5)
C132 0.025(6) 0.036(7) 0.077(9) -0.018(6) 0.011(6) 0.000(5)
C105 0.027(6) 0.028(6) 0.075(9) -0.008(6) 0.023(6) 0.000(5)
C133 0.036(6) 0.023(6) 0.085(10) -0.008(6) 0.019(6) 0.005(5)
C103 0.032(6) 0.044(7) 0.066(8) -0.005(6) 0.011(6) 0.008(5)
C27 0.033(6) 0.023(5) 0.049(7) 0.001(5) 0.002(5) -0.001(4)
C16 0.059(7) 0.012(5) 0.056(7) 0.004(5) 0.015(6) 0.011(5)
C28 0.033(6) 0.024(5) 0.041(6) -0.002(5) 0.002(5) 0.000(4)
C5 0.045(7) 0.026(6) 0.048(7) -0.003(5) 0.001(5) -0.005(5)
C24 0.046(7) 0.023(5) 0.047(7) 0.005(5) 0.008(5) 0.002(5)
C4 0.045(7) 0.028(6) 0.050(7) 0.006(5) -0.008(6) -0.008(5)
C23 0.031(6) 0.024(5) 0.043(7) 0.003(5) 0.006(5) -0.004(4)
C12 0.032(6) 0.028(6) 0.053(7) 0.005(5) 0.005(5) -0.003(5)
C26 0.032(6) 0.024(5) 0.059(8) 0.001(5) 0.006(5) -0.001(4)
C110 0.020(5) 0.018(5) 0.058(7) 0.003(5) 0.005(5) -0.006(4)
C134 0.031(6) 0.020(5) 0.053(7) 0.001(5) 0.007(5) -0.004(4)
C35 0.043(7) 0.023(5) 0.038(7) 0.003(5) -0.003(5) -0.010(5)
C25 0.043(6) 0.027(6) 0.036(6) 0.000(5) 0.005(5) 0.006(5)
C114 0.053(8) 0.037(7) 0.062(8) -0.003(6) 0.007(6) -0.010(6)
C118 0.035(6) 0.014(5) 0.055(8) 0.005(5) 0.004(5) -0.003(4)
C109 0.042(6) 0.012(5) 0.057(7) 0.000(5) 0.007(5) -0.006(4)
C10 0.027(5) 0.017(5) 0.052(7) 0.004(5) 0.000(5) 0.007(4)
Cl4 0.063(2) 0.0413(17) 0.063(2) 0.0070(15) 0.0102(16) 0.0068(14)
Cl3 0.0613(19) 0.0320(16) 0.071(2) 0.0020(14) -0.0013(16) -0.0074(14)
C401 0.055(7) 0.025(6) 0.060(8) -0.002(5) 0.007(6) 0.000(5)
C400 0.042(7) 0.062(8) 0.050(8) -0.003(6) 0.004(6) 0.000(6)
Cl1 0.058(2) 0.082(3) 0.089(3) -0.018(2) 0.0072(19) -0.0125(19)
Cl2 0.069(2) 0.068(3) 0.136(4) -0.034(2) -0.001(2) -0.013(2)
Fe1 0.0315(8) 0.0169(7) 0.0542(10) 0.0008(7) 0.0053(7) 0.0012(6)
P101 0.0286(14) 0.0156(12) 0.0464(17) -0.0012(11) 0.0044(12) -0.0017(10)
P102 0.0297(14) 0.0170(13) 0.0449(17) 0.0026(11) 0.0022(12) -0.0025(11)
S101 0.0359(15) 0.0193(13) 0.0534(18) -0.0020(12) 0.0013(13) 0.0014(11)
S102 0.0372(15) 0.0262(14) 0.0542(19) -0.0002(12) 0.0015(13) 0.0030(12)
O2 0.038(4) 0.033(4) 0.053(5) -0.004(4) 0.002(4) 0.009(3)
C101 0.036(6) 0.024(6) 0.056(8) 0.006(5) 0.013(5) -0.012(5)
N102 0.031(5) 0.017(4) 0.047(6) 0.007(4) 0.004(4) -0.008(3)
N101 0.031(5) 0.012(4) 0.054(6) -0.001(4) 0.009(4) 0.001(3)
C112 0.032(6) 0.021(5) 0.062(8) -0.001(5) 0.002(5) -0.006(4)
C125 0.040(6) 0.013(5) 0.072(9) -0.004(5) -0.001(6) -0.008(4)
C123 0.030(5) 0.012(5) 0.043(6) 0.004(4) 0.004(5) -0.002(4)
C111 0.026(5) 0.019(5) 0.041(6) 0.001(4) 0.006(5) 0.001(4)
C124 0.026(5) 0.021(5) 0.049(7) -0.009(5) 0.008(5) 0.000(4)
C116 0.035(6) 0.027(6) 0.066(8) 0.004(5) 0.010(6) -0.008(5)
C126 0.050(7) 0.017(5) 0.056(8) 0.006(5) 0.008(6) -0.005(5)
C135 0.036(6) 0.034(6) 0.047(7) 0.004(5) 0.010(5) 0.000(5)
C106 0.012(5) 0.017(5) 0.075(8) -0.002(5) 0.011(5) 0.002(4)
C127 0.051(7) 0.027(6) 0.052(7) 0.001(5) 0.006(6) -0.014(5)
C131 0.024(6) 0.055(8) 0.062(8) 0.002(6) 0.012(5) 0.003(5)
C128 0.038(6) 0.013(5) 0.045(7) 0.001(4) 0.002(5) -0.001(4)
C108 0.036(6) 0.019(5) 0.062(8) 0.000(5) 0.012(5) 0.003(4)
C121 0.044(6) 0.024(6) 0.048(7) 0.007(5) -0.004(6) -0.006(5)
C119 0.044(7) 0.025(6) 0.046(7) -0.002(5) 0.007(6) -0.001(5)
Fe2 0.0309(8) 0.0159(7) 0.0486(10) 0.0004(6) 0.0049(7) -0.0003(6)
P1 0.0301(14) 0.0148(12) 0.0500(18) 0.0008(11) 0.0057(12) -0.0008(10)
P2 0.0302(14) 0.0168(12) 0.0418(16) -0.0014(11) 0.0071(12) 0.0005(10)
S2 0.0288(14) 0.0282(14) 0.0566(19) -0.0032(12) 0.0042(13) -0.0023(11)
S1 0.0308(14) 0.0223(13) 0.0589(19) -0.0087(12) 0.0028(13) -0.0006(11)

loop_
_atom_type_symbol
_atom_type_description
_atom_type_scat_dispersion_real
_atom_type_scat_dispersion_imag
_atom_type_scat_source
C C 0.0033 0.0016 'International Tables Vol C Tables 4.2.6.8 and 6.1.1.4'
H H 0.0000 0.0000 'International Tables Vol C Tables 4.2.6.8 and 6.1.1.4'
N N 0.0061 0.0033 'International Tables Vol C Tables 4.2.6.8 and 6.1.1.4'
O O 0.0106 0.0060 'International Tables Vol C Tables 4.2.6.8 and 6.1.1.4'
P P 0.1023 0.0942 'International Tables Vol C Tables 4.2.6.8 and 6.1.1.4'
S S 0.1246 0.1234 'International Tables Vol C Tables 4.2.6.8 and 6.1.1.4'
Fe Fe 0.3463 0.8444 'International Tables Vol C Tables 4.2.6.8 and 6.1.1.4'
Cl Cl 0.1484 0.1585 'International Tables Vol C Tables 4.2.6.8 and 6.1.1.4'

loop_
_geom_angle_atom_site_label_1
_geom_angle_atom_site_label_2
_geom_angle_atom_site_label_3
_geom_angle
N2 C7 P1 110.2(6)
C121 C122 C117 121.4(10)
C17 N2 C8 117.6(8)
C17 N2 C7 113.9(7)
C8 N2 C7 115.6(8)
N2 C8 P2 110.2(7)
C101 C102 C103 119.8(10)
C101 C102 S102 120.3(8)
C103 C102 S102 119.8(9)
C119 C120 C121 119.6(10)
C16 C11 C12 109.6(8)
C16 C11 P1 113.8(7)
C12 C11 P1 109.6(7)
C118 C117 C122 115.9(9)
C118 C117 N102 124.1(9)
C122 C117 N102 119.9(9)
C130 C129 C134 117.5(10)
C130 C129 N101 119.9(9)
C134 C129 N101 122.4(10)
C12 C13 C14 110.7(9)
C15 C14 C13 110.5(8)
C19 C18 C17 122.5(10)
C33 C34 C29 121.3(9)
N1 C29 C34 119.2(9)
N1 C29 C30 122.7(9)
C34 C29 C30 118.1(9)
C14 C15 C16 112.3(9)
C20 C21 C22 121.9(11)
C31 C30 C29 119.2(10)
C18 C17 C22 117.2(9)
C18 C17 N2 121.6(9)
C22 C17 N2 121.2(9)
C21 C22 C17 119.6(10)
C30 C31 C32 122.5(10)
C18 C19 C20 121.2(10)
C2 C1 C6 119.7(9)
C2 C1 S1 120.0(8)
C6 C1 S1 120.2(7)
C1 C2 C3 120.7(10)
C1 C2 S2 119.3(8)
C3 C2 S2 120.0(8)
N1 C9 P2 112.8(7)
C29 N1 C10 116.7(8)
C29 N1 C9 119.1(8)
C10 N1 C9 114.3(8)
C114 C115 C116 111.5(10)
N102 C107 P101 113.8(7)
C19 C20 C21 117.6(10)
C5 C6 C1 120.4(10)
C34 C33 C32 120.8(10)
C114 C113 C112 110.4(9)
C31 C32 C33 118.1(9)
C103 C104 C105 121.3(10)
C4 C3 C2 118.4(9)
C131 C130 C129 120.8(11)
C133 C132 C131 118.7(11)
C104 C105 C106 120.6(10)
C132 C133 C134 120.4(11)
C104 C103 C102 119.0(11)
C28 C27 C26 110.3(8)
C11 C16 C15 110.3(9)
C23 C28 C27 112.2(8)
C6 C5 C4 119.1(11)
C23 C24 C25 111.4(8)
C3 C4 C5 121.7(10)
C24 C23 C28 111.1(8)
C24 C23 P2 113.9(7)
C28 C23 P2 111.8(7)
C13 C12 C11 112.6(9)
C25 C26 C27 111.6(9)
N101 C110 P101 112.8(6)
C133 C134 C129 122.2(11)
O1 C35 Fe2 171.5(9)
C26 C25 C24 111.8(8)
C115 C114 C113 112.2(10)
C119 C118 C117 123.3(10)
N101 C109 P102 112.9(7)
N1 C10 P1 112.5(7)
Cl3 C401 Cl4 112.6(6)
Cl1 C400 Cl2 111.5(7)
C135 Fe1 P101 95.6(4)
C135 Fe1 P102 92.1(4)
P101 Fe1 P102 80.61(11)
C135 Fe1 S102 83.1(4)
P101 Fe1 S102 123.81(12)
P102 Fe1 S102 155.39(13)
C135 Fe1 S101 170.2(4)
P101 Fe1 S101 93.35(12)
P102 Fe1 S101 93.22(11)
S102 Fe1 S101 88.65(11)
C111 P101 C110 104.9(4)
C111 P101 C107 101.1(5)
C110 P101 C107 101.1(5)
C111 P101 Fe1 117.1(3)
C110 P101 Fe1 113.6(3)
C107 P101 Fe1 116.9(3)
C123 P102 C109 102.5(4)
C123 P102 C108 101.7(5)
C109 P102 C108 101.3(5)
C123 P102 Fe1 121.2(3)
C109 P102 Fe1 112.9(3)
C108 P102 Fe1 114.6(3)
C101 S101 Fe1 106.0(4)
C102 S102 Fe1 105.8(4)
C102 C101 C106 119.3(10)
C102 C101 S101 118.6(8)
C106 C101 S101 122.1(9)
C117 N102 C107 115.8(8)
C117 N102 C108 113.5(8)
C107 N102 C108 112.4(8)
C129 N101 C110 120.1(8)
C129 N101 C109 117.4(8)
C110 N101 C109 113.1(8)
C113 C112 C111 111.3(9)
C126 C125 C124 111.9(8)
C128 C123 C124 110.4(8)
C128 C123 P102 112.8(6)
C124 C123 P102 111.8(7)
C112 C111 C116 110.0(8)
C112 C111 P101 111.7(7)
C116 C111 P101 112.6(6)
C125 C124 C123 110.6(8)
C115 C116 C111 108.7(8)
C125 C126 C127 111.9(9)
O2 C135 Fe1 169.6(10)
C105 C106 C101 119.6(10)
C126 C127 C128 110.9(9)
C130 C131 C132 120.4(11)
C123 C128 C127 111.9(8)
N102 C108 P102 112.9(7)
C120 C121 C122 120.0(10)
C118 C119 C120 119.7(11)
C35 Fe2 P1 93.2(3)
C35 Fe2 P2 92.9(3)
P1 Fe2 P2 80.55(11)
C35 Fe2 S2 83.7(3)
P1 Fe2 S2 139.49(12)
P2 Fe2 S2 139.84(13)
C35 Fe2 S1 172.4(3)
P1 Fe2 S1 92.14(12)
P2 Fe2 S1 93.30(11)
S2 Fe2 S1 88.77(11)
C11 P1 C7 103.7(4)
C11 P1 C10 101.9(5)
C7 P1 C10 99.9(4)
C11 P1 Fe2 118.5(3)
C7 P1 Fe2 116.2(4)
C10 P1 Fe2 114.1(3)
C23 P2 C8 103.9(5)
C23 P2 C9 102.6(5)
C8 P2 C9 100.7(5)
C23 P2 Fe2 116.7(3)
C8 P2 Fe2 116.6(3)
C9 P2 Fe2 114.2(4)
C2 S2 Fe2 106.3(3)
C1 S1 Fe2 105.7(3)

loop_
_geom_bond_atom_site_label_1
_geom_bond_atom_site_label_2
_geom_bond_distance
C7 N2 1.473(11)
C7 P1 1.839(10)
C122 C121 1.377(14)
C122 C117 1.404(14)
O1 C35 1.142(12)
N2 C17 1.407(12)
N2 C8 1.455(13)
C8 P2 1.834(10)
C102 C101 1.365(15)
C102 C103 1.443(14)
C102 S102 1.732(10)
C120 C119 1.367(15)
C120 C121 1.376(15)
C11 C16 1.521(13)
C11 C12 1.526(13)
C11 P1 1.826(10)
C117 C118 1.375(14)
C117 N102 1.404(12)
C129 C130 1.383(14)
C129 C134 1.384(13)
C129 N101 1.391(12)
C13 C12 1.506(14)
C13 C14 1.523(15)
C14 C15 1.512(15)
C18 C19 1.358(13)
C18 C17 1.374(14)
C34 C33 1.367(14)
C34 C29 1.395(13)
C29 N1 1.390(12)
C29 C30 1.413(13)
C15 C16 1.532(14)
C21 C20 1.376(15)
C21 C22 1.388(14)
C30 C31 1.372(14)
C17 C22 1.400(14)
C31 C32 1.379(14)
C19 C20 1.371(15)
C1 C2 1.347(13)
C1 C6 1.406(14)
C1 S1 1.736(10)
C2 C3 1.410(13)
C2 S2 1.744(11)
C9 N1 1.455(13)
C9 P2 1.840(10)
N1 C10 1.435(11)
C115 C114 1.483(16)
C115 C116 1.541(14)
C107 N102 1.447(12)
C107 P101 1.845(11)
C6 C5 1.365(14)
C33 C32 1.389(14)
C113 C114 1.509(15)
C113 C112 1.511(14)
C104 C103 1.342(15)
C104 C105 1.375(16)
C3 C4 1.365(14)
C130 C131 1.377(15)
C132 C133 1.363(16)
C132 C131 1.399(16)
C105 C106 1.376(14)
C133 C134 1.367(14)
C27 C28 1.518(13)
C27 C26 1.517(14)
C28 C23 1.508(13)
C5 C4 1.384(15)
C24 C23 1.506(14)
C24 C25 1.539(13)
C23 P2 1.829(10)
C26 C25 1.510(13)
C110 N101 1.438(12)
C110 P101 1.838(9)
C35 Fe2 1.773(12)
C118 C119 1.365(14)
C109 N101 1.474(12)
C109 P102 1.839(10)
C10 P1 1.861(10)
Cl4 C401 1.753(11)
Cl3 C401 1.750(11)
C400 Cl1 1.735(12)
C400 Cl2 1.770(13)
Fe1 C135 1.737(12)
Fe1 P101 2.138(3)
Fe1 P102 2.172(3)
Fe1 S102 2.176(3)
Fe1 S101 2.212(3)
P101 C111 1.821(9)
P102 C123 1.831(9)
P102 C108 1.848(11)
S101 C101 1.714(11)
O2 C135 1.163(12)
C101 C106 1.408(14)
N102 C108 1.475(12)
C112 C111 1.515(13)
C125 C126 1.501(15)
C125 C124 1.517(13)
C123 C128 1.508(13)
C123 C124 1.520(12)
C111 C116 1.543(14)
C126 C127 1.517(14)
C127 C128 1.539(13)
Fe2 P1 2.149(3)
Fe2 P2 2.150(3)
Fe2 S2 2.182(3)
Fe2 S1 2.204(3)
